data_7131226
loop_
_publ_author_name
'Ling, Li'
'Song, Zeli'
'Shan, He'
'Wang, Chao'
'Li, Shouting'
'Wang, Yanjiao'
'Hu, Jianfeng'
'Chen, Qian'
'Zhang, Hao'
'Yang, Yong'

_publ_section_title
;
 Design and synthesis of a new family of planar and central chiral
 ferrocenyl phosphine ligands.
;
_journal_issue 19
_journal_name_full 'Chemical communications (Cambridge, England)'
_journal_page_first 2739
_journal_page_last 2742
_journal_paper_doi 10.1039/d2cc06492h
_journal_volume 59
_journal_year 2023
_chemical_formula_sum 'C29 H33 Fe P'
_chemical_formula_weight 468.37
_space_group_crystal_system monoclinic
_space_group_IT_number 14
_space_group_name_Hall '-P 2ybc'
_space_group_name_H-M_alt 'P 1 21/c 1'
_atom_sites_solution_hydrogens geom
_audit_creation_method SHELXL-2014/7
_audit_update_record
;
2021-07-12 deposited with the CCDC.	2023-01-26 downloaded from the CCDC.
;
_cell_angle_alpha 90
_cell_angle_beta 91.630(3)
_cell_angle_gamma 90
_cell_formula_units_Z 4
_cell_length_a 7.7863(12)
_cell_length_b 16.223(3)
_cell_length_c 19.281(3)
_cell_measurement_reflns_used 5088
_cell_measurement_temperature 273(2)
_cell_measurement_theta_max 26.63
_cell_measurement_theta_min 2.46
_cell_volume 2434.5(7)
_computing_structure_refinement 'SHELXL-2014/7 (Sheldrick, 2014)'
_diffrn_ambient_temperature 273(2)
_diffrn_measured_fraction_theta_full 0.998
_diffrn_measured_fraction_theta_max 0.997
_diffrn_measurement_device_type 'Bruker APEX-II CCD'
_diffrn_measurement_method '\f and \w scans'
_diffrn_radiation_type MoK\a
_diffrn_radiation_wavelength 0.71073
_diffrn_reflns_av_R_equivalents 0.0339
_diffrn_reflns_av_unetI/netI 0.0442
_diffrn_reflns_Laue_measured_fraction_full 0.998
_diffrn_reflns_Laue_measured_fraction_max 0.997
_diffrn_reflns_limit_h_max 10
_diffrn_reflns_limit_h_min -9
_diffrn_reflns_limit_k_max 12
_diffrn_reflns_limit_k_min -21
_diffrn_reflns_limit_l_max 25
_diffrn_reflns_limit_l_min -25
_diffrn_reflns_number 16614
_diffrn_reflns_point_group_measured_fraction_full 0.998
_diffrn_reflns_point_group_measured_fraction_max 0.997
_diffrn_reflns_theta_full 25.242
_diffrn_reflns_theta_max 28.252
_diffrn_reflns_theta_min 1.641
_exptl_absorpt_coefficient_mu 0.699
_exptl_crystal_colour brown
_exptl_crystal_density_diffrn 1.278
_exptl_crystal_density_method 'not measured'
_exptl_crystal_description block
_exptl_crystal_F_000 992
_exptl_crystal_size_max 0.2
_exptl_crystal_size_mid 0.2
_exptl_crystal_size_min 0.2
_refine_diff_density_max 0.540
_refine_diff_density_min -0.316
_refine_diff_density_rms 0.065
_refine_ls_extinction_method none
_refine_ls_goodness_of_fit_ref 1.051
_refine_ls_hydrogen_treatment constr
_refine_ls_matrix_type full
_refine_ls_number_parameters 286
_refine_ls_number_reflns 6011
_refine_ls_number_restraints 0
_refine_ls_restrained_S_all 1.051
_refine_ls_R_factor_all 0.0877
_refine_ls_R_factor_gt 0.0558
_refine_ls_shift/su_max 0.000
_refine_ls_shift/su_mean 0.000
_refine_ls_structure_factor_coef Fsqd
_refine_ls_weighting_details 'w=1/[\s^2^(Fo^2^)+(0.0754P)^2^+1.4616P] where P=(Fo^2^+2Fc^2^)/3'
_refine_ls_weighting_scheme calc
_refine_ls_wR_factor_gt 0.1479
_refine_ls_wR_factor_ref 0.1664
_reflns_Friedel_coverage 0.000
_reflns_number_gt 4026
_reflns_number_total 6011
_reflns_threshold_expression 'I > 2\s(I)'
_cod_data_source_file d2cc06492h2.cif
_cod_data_source_block shanhe20201217_0m
_cod_depositor_comments 'Adding full bibliography for 7131222--7131231.cif.'
_cod_original_sg_symbol_H-M 'P 21/c'
_cod_database_code 7131226
_shelx_shelxl_version_number 2014/7
_shelx_space_group_comment
;
The symmetry employed for this shelxl refinement is uniquely defined
by the following loop, which should always be used as a source of
symmetry information in preference to the above space-group names.
They are only intended as comments.
;

loop_
_space_group_symop_operation_xyz
'x, y, z'
'-x, y+1/2, -z+1/2'
'-x, -y, -z'
'x, -y-1/2, z-1/2'

loop_
_atom_site_label
_atom_site_type_symbol
_atom_site_fract_x
_atom_site_fract_y
_atom_site_fract_z
_atom_site_U_iso_or_equiv
_atom_site_adp_type
_atom_site_occupancy
_atom_site_site_symmetry_order
_atom_site_calc_flag
_atom_site_refinement_flags_posn
_atom_site_refinement_flags_adp
_atom_site_refinement_flags_occupancy
_atom_site_disorder_assembly
_atom_site_disorder_group
Fe1 Fe 0.21949(6) 0.32694(3) 1.04237(2) 0.04837(16) Uani 1 1 d . . . . .
P1 P 0.07960(10) 0.31402(5) 0.79021(4) 0.0419(2) Uani 1 1 d . . . . .
C1 C 0.1024(3) 0.23537(17) 0.98544(14) 0.0402(6) Uani 1 1 d . . . . .
C2 C 0.1036(3) 0.31009(16) 0.94584(14) 0.0380(6) Uani 1 1 d . . . . .
C3 C 0.0160(4) 0.37125(19) 0.98447(16) 0.0486(7) Uani 1 1 d . . . . .
H1 H -0.0011 0.4260 0.9717 0.058 Uiso 1 1 calc R U . . .
C4 C -0.0404(4) 0.3330(2) 1.04599(17) 0.0558(8) Uani 1 1 d . . . . .
H3 H -0.1030 0.3589 1.0801 0.067 Uiso 1 1 calc R U . . .
C5 C 0.0127(4) 0.2497(2) 1.04764(16) 0.0534(8) Uani 1 1 d . . . . .
H2 H -0.0070 0.2116 1.0826 0.064 Uiso 1 1 calc R U . . .
C6 C 0.1904(3) 0.29613(16) 0.87768(14) 0.0372(6) Uani 1 1 d . . . . .
H4 H 0.2959 0.3291 0.8787 0.045 Uiso 1 1 calc R U . . .
C7 C 0.1131(5) 0.4277(2) 0.77648(18) 0.0565(8) Uani 1 1 d . . . . .
C8 C -0.0019(7) 0.4571(3) 0.7166(2) 0.0913(14) Uani 1 1 d . . . . .
H6 H -0.1181 0.4611 0.7315 0.137 Uiso 1 1 calc R U . . .
H7 H 0.0035 0.4185 0.6789 0.137 Uiso 1 1 calc R U . . .
H5 H 0.0362 0.5102 0.7014 0.137 Uiso 1 1 calc R U . . .
C9 C 0.0971(7) 0.4830(2) 0.8386(2) 0.0874(13) Uani 1 1 d . . . . .
H10 H 0.1366 0.5373 0.8273 0.131 Uiso 1 1 calc R U . . .
H8 H 0.1655 0.4613 0.8766 0.131 Uiso 1 1 calc R U . . .
H9 H -0.0209 0.4856 0.8514 0.131 Uiso 1 1 calc R U . . .
C10 C 0.2987(6) 0.4338(3) 0.7521(3) 0.1050(18) Uani 1 1 d . . . . .
H13 H 0.3218 0.4894 0.7380 0.158 Uiso 1 1 calc R U . . .
H12 H 0.3137 0.3973 0.7136 0.158 Uiso 1 1 calc R U . . .
H11 H 0.3765 0.4186 0.7894 0.158 Uiso 1 1 calc R U . . .
C11 C -0.1550(4) 0.2888(2) 0.79993(17) 0.0523(7) Uani 1 1 d . . . . .
C12 C -0.2638(5) 0.3466(3) 0.8437(2) 0.0820(13) Uani 1 1 d . . . . .
H14 H -0.3778 0.3247 0.8466 0.123 Uiso 1 1 calc R U . . .
H16 H -0.2688 0.4000 0.8223 0.123 Uiso 1 1 calc R U . . .
H15 H -0.2128 0.3512 0.8894 0.123 Uiso 1 1 calc R U . . .
C13 C -0.1616(5) 0.2040(3) 0.8334(3) 0.0835(13) Uani 1 1 d . . . . .
H19 H -0.2777 0.1840 0.8315 0.125 Uiso 1 1 calc R U . . .
H17 H -0.1222 0.2078 0.8809 0.125 Uiso 1 1 calc R U . . .
H18 H -0.0892 0.1667 0.8089 0.125 Uiso 1 1 calc R U . . .
C14 C -0.2378(6) 0.2829(3) 0.7274(2) 0.0864(13) Uani 1 1 d . . . . .
H21 H -0.1725 0.2459 0.6996 0.130 Uiso 1 1 calc R U . . .
H20 H -0.2398 0.3365 0.7063 0.130 Uiso 1 1 calc R U . . .
H22 H -0.3532 0.2627 0.7306 0.130 Uiso 1 1 calc R U . . .
C15 C 0.2437(3) 0.20590(16) 0.88502(14) 0.0369(6) Uani 1 1 d . . . . .
C16 C 0.1935(3) 0.17191(16) 0.94704(14) 0.0370(6) Uani 1 1 d . . . . .
C17 C 0.2294(3) 0.08887(17) 0.96395(15) 0.0405(6) Uani 1 1 d . . . . .
C18 C 0.1850(4) 0.05236(19) 1.02773(17) 0.0527(8) Uani 1 1 d . . . . .
H28 H 0.1301 0.0839 1.0607 0.063 Uiso 1 1 calc R U . . .
C19 C 0.2213(5) -0.0280(2) 1.0415(2) 0.0643(9) Uani 1 1 d . . . . .
H27 H 0.1913 -0.0508 1.0837 0.077 Uiso 1 1 calc R U . . .
C20 C 0.3031(5) -0.0764(2) 0.9929(2) 0.0697(11) Uani 1 1 d . . . . .
H23 H 0.3262 -0.1315 1.0027 0.084 Uiso 1 1 calc R U . . .
C21 C 0.3492(4) -0.0439(2) 0.9315(2) 0.0613(9) Uani 1 1 d . . . . .
H26 H 0.4040 -0.0771 0.8997 0.074 Uiso 1 1 calc R U . . .
C22 C 0.3155(4) 0.04006(17) 0.91487(16) 0.0445(7) Uani 1 1 d . . . . .
C23 C 0.3656(4) 0.07611(19) 0.85216(17) 0.0506(7) Uani 1 1 d . . . . .
H25 H 0.4226 0.0441 0.8201 0.061 Uiso 1 1 calc R U . . .
C24 C 0.3324(4) 0.15733(18) 0.83723(16) 0.0447(7) Uani 1 1 d . . . . .
H24 H 0.3682 0.1802 0.7958 0.054 Uiso 1 1 calc R U . . .
C25 C 0.4582(6) 0.3701(5) 1.0308(3) 0.118(2) Uani 1 1 d . . . . .
H33 H 0.5045 0.3837 0.9883 0.142 Uiso 1 1 calc R U . . .
C26 C 0.3727(7) 0.4214(3) 1.0748(3) 0.0954(16) Uani 1 1 d . . . . .
H32 H 0.3523 0.4772 1.0671 0.115 Uiso 1 1 calc R U . . .
C27 C 0.3227(6) 0.3788(4) 1.1306(3) 0.0921(15) Uani 1 1 d . . . . .
H29 H 0.2621 0.4008 1.1671 0.111 Uiso 1 1 calc R U . . .
C28 C 0.3727(8) 0.3004(4) 1.1260(3) 0.1068(19) Uani 1 1 d . . . . .
H30 H 0.3518 0.2595 1.1585 0.128 Uiso 1 1 calc R U . . .
C29 C 0.4609(7) 0.2896(4) 1.0650(4) 0.122(3) Uani 1 1 d . . . . .
H31 H 0.5110 0.2414 1.0493 0.146 Uiso 1 1 calc R U . . .

loop_
_atom_site_aniso_label
_atom_site_aniso_U_11
_atom_site_aniso_U_22
_atom_site_aniso_U_33
_atom_site_aniso_U_23
_atom_site_aniso_U_13
_atom_site_aniso_U_12
Fe1 0.0520(3) 0.0484(3) 0.0442(3) -0.00620(18) -0.0066(2) 0.00648(19)
P1 0.0451(4) 0.0435(4) 0.0370(4) 0.0035(3) 0.0023(3) 0.0074(3)
C1 0.0380(15) 0.0401(14) 0.0425(15) -0.0023(11) 0.0004(12) 0.0012(11)
C2 0.0335(14) 0.0412(14) 0.0392(15) -0.0042(11) -0.0028(11) 0.0059(11)
C3 0.0478(18) 0.0461(16) 0.0517(18) -0.0085(13) -0.0026(14) 0.0135(13)
C4 0.0525(19) 0.069(2) 0.0459(18) -0.0137(15) 0.0065(14) 0.0143(16)
C5 0.0564(19) 0.0602(19) 0.0440(17) -0.0001(14) 0.0093(14) 0.0009(15)
C6 0.0327(14) 0.0403(13) 0.0384(14) 0.0013(11) 0.0002(11) 0.0050(11)
C7 0.061(2) 0.0494(17) 0.059(2) 0.0133(14) 0.0038(16) 0.0038(15)
C8 0.121(4) 0.070(3) 0.083(3) 0.035(2) -0.012(3) 0.010(3)
C9 0.129(4) 0.0425(19) 0.091(3) 0.0028(19) 0.011(3) -0.004(2)
C10 0.079(3) 0.086(3) 0.152(5) 0.045(3) 0.039(3) -0.004(2)
C11 0.0457(17) 0.0598(19) 0.0508(18) 0.0060(15) -0.0105(14) -0.0029(14)
C12 0.043(2) 0.122(4) 0.081(3) -0.008(3) 0.0016(19) 0.007(2)
C13 0.063(2) 0.073(3) 0.113(3) 0.027(2) -0.027(2) -0.028(2)
C14 0.073(3) 0.116(4) 0.068(3) 0.007(2) -0.025(2) -0.010(3)
C15 0.0291(13) 0.0384(13) 0.0432(15) -0.0025(11) -0.0008(11) 0.0057(10)
C16 0.0315(13) 0.0385(13) 0.0409(15) -0.0014(11) -0.0031(11) 0.0003(10)
C17 0.0315(14) 0.0382(14) 0.0514(17) 0.0003(12) -0.0092(12) -0.0011(11)
C18 0.0486(18) 0.0464(16) 0.063(2) 0.0076(14) -0.0009(15) -0.0005(13)
C19 0.063(2) 0.0511(19) 0.078(2) 0.0181(17) -0.0062(19) -0.0038(16)
C20 0.067(2) 0.0386(17) 0.102(3) 0.0111(18) -0.023(2) -0.0001(16)
C21 0.057(2) 0.0410(16) 0.085(3) -0.0126(17) -0.0183(18) 0.0101(14)
C22 0.0352(15) 0.0371(14) 0.0603(18) -0.0071(13) -0.0120(13) 0.0033(11)
C23 0.0413(17) 0.0517(17) 0.0587(19) -0.0140(14) -0.0014(14) 0.0128(13)
C24 0.0378(15) 0.0493(16) 0.0470(17) -0.0039(12) 0.0030(12) 0.0052(12)
C25 0.053(3) 0.219(8) 0.081(3) -0.021(4) 0.000(2) -0.044(4)
C26 0.098(4) 0.072(3) 0.114(4) -0.016(3) -0.035(3) -0.015(3)
C27 0.089(3) 0.114(4) 0.071(3) -0.026(3) -0.025(2) -0.001(3)
C28 0.109(4) 0.098(4) 0.109(4) 0.015(3) -0.063(4) 0.003(3)
C29 0.064(3) 0.112(4) 0.185(7) -0.080(5) -0.049(4) 0.037(3)

loop_
_atom_type_symbol
_atom_type_description
_atom_type_scat_dispersion_real
_atom_type_scat_dispersion_imag
_atom_type_scat_source
C C 0.0033 0.0016 'International Tables Vol C Tables 4.2.6.8 and 6.1.1.4'
H H 0.0000 0.0000 'International Tables Vol C Tables 4.2.6.8 and 6.1.1.4'
P P 0.1023 0.0942 'International Tables Vol C Tables 4.2.6.8 and 6.1.1.4'
Fe Fe 0.3463 0.8444 'International Tables Vol C Tables 4.2.6.8 and 6.1.1.4'

loop_
_geom_angle_atom_site_label_1
_geom_angle_atom_site_label_2
_geom_angle_atom_site_label_3
_geom_angle
_geom_angle_site_symmetry_1
_geom_angle_site_symmetry_3
_geom_angle_publ_flag
C25 Fe1 C29 42.7(3) . . ?
C25 Fe1 C28 68.7(3) . . ?
C29 Fe1 C28 40.3(2) . . ?
C25 Fe1 C4 156.3(3) . . ?
C29 Fe1 C4 159.1(3) . . ?
C28 Fe1 C4 123.3(2) . . ?
C25 Fe1 C26 39.8(2) . . ?
C29 Fe1 C26 67.9(2) . . ?
C28 Fe1 C26 65.6(2) . . ?
C4 Fe1 C26 122.04(19) . . ?
C25 Fe1 C27 66.7(2) . . ?
C29 Fe1 C27 66.4(2) . . ?
C28 Fe1 C27 38.3(2) . . ?
C4 Fe1 C27 108.70(18) . . ?
C26 Fe1 C27 38.6(2) . . ?
C25 Fe1 C3 121.6(2) . . ?
C29 Fe1 C3 158.5(3) . . ?
C28 Fe1 C3 160.1(2) . . ?
C4 Fe1 C3 40.79(13) . . ?
C26 Fe1 C3 110.02(17) . . ?
C27 Fe1 C3 126.24(18) . . ?
C25 Fe1 C5 162.4(3) . . ?
C29 Fe1 C5 122.5(2) . . ?
C28 Fe1 C5 106.1(2) . . ?
C4 Fe1 C5 40.60(13) . . ?
C26 Fe1 C5 154.7(2) . . ?
C27 Fe1 C5 120.17(19) . . ?
C3 Fe1 C5 69.10(14) . . ?
C25 Fe1 C1 126.5(2) . . ?
C29 Fe1 C1 107.31(16) . . ?
C28 Fe1 C1 121.10(19) . . ?
C4 Fe1 C1 67.92(12) . . ?
C26 Fe1 C1 164.2(2) . . ?
C27 Fe1 C1 154.8(2) . . ?
C3 Fe1 C1 68.62(12) . . ?
C5 Fe1 C1 40.74(11) . . ?
C25 Fe1 C2 109.20(17) . . ?
C29 Fe1 C2 122.6(2) . . ?
C28 Fe1 C2 157.4(2) . . ?
C4 Fe1 C2 68.06(12) . . ?
C26 Fe1 C2 128.01(19) . . ?
C27 Fe1 C2 163.29(19) . . ?
C3 Fe1 C2 40.64(11) . . ?
C5 Fe1 C2 68.83(12) . . ?
C1 Fe1 C2 40.81(11) . . ?
C7 P1 C11 111.41(15) . . ?
C7 P1 C6 102.34(14) . . ?
C11 P1 C6 107.21(13) . . ?
C5 C1 C2 108.7(3) . . ?
C5 C1 C16 142.9(3) . . ?
C2 C1 C16 108.4(2) . . ?
C5 C1 Fe1 69.58(18) . . ?
C2 C1 Fe1 70.25(16) . . ?
C16 C1 Fe1 124.57(19) . . ?
C3 C2 C1 107.5(3) . . ?
C3 C2 C6 142.2(3) . . ?
C1 C2 C6 110.3(2) . . ?
C3 C2 Fe1 68.91(16) . . ?
C1 C2 Fe1 68.94(15) . . ?
C6 C2 Fe1 127.52(19) . . ?
C4 C3 C2 107.2(3) . . ?
C4 C3 Fe1 69.09(18) . . ?
C2 C3 Fe1 70.45(16) . . ?
C4 C3 H1 126.4 . . ?
C2 C3 H1 126.4 . . ?
Fe1 C3 H1 125.7 . . ?
C5 C4 C3 109.8(3) . . ?
C5 C4 Fe1 70.28(19) . . ?
C3 C4 Fe1 70.12(18) . . ?
C5 C4 H3 125.1 . . ?
C3 C4 H3 125.1 . . ?
Fe1 C4 H3 126.1 . . ?
C4 C5 C1 106.7(3) . . ?
C4 C5 Fe1 69.1(2) . . ?
C1 C5 Fe1 69.67(17) . . ?
C4 C5 H2 126.6 . . ?
C1 C5 H2 126.6 . . ?
Fe1 C5 H2 126.1 . . ?
C2 C6 C15 101.0(2) . . ?
C2 C6 P1 123.19(19) . . ?
C15 C6 P1 110.18(19) . . ?
C2 C6 H4 107.2 . . ?
C15 C6 H4 107.2 . . ?
P1 C6 H4 107.2 . . ?
C9 C7 C8 111.0(3) . . ?
C9 C7 C10 107.8(4) . . ?
C8 C7 C10 106.6(3) . . ?
C9 C7 P1 117.2(2) . . ?
C8 C7 P1 109.5(3) . . ?
C10 C7 P1 104.0(3) . . ?
C7 C8 H6 109.5 . . ?
C7 C8 H7 109.5 . . ?
H6 C8 H7 109.5 . . ?
C7 C8 H5 109.5 . . ?
H6 C8 H5 109.5 . . ?
H7 C8 H5 109.5 . . ?
C7 C9 H10 109.5 . . ?
C7 C9 H8 109.5 . . ?
H10 C9 H8 109.5 . . ?
C7 C9 H9 109.5 . . ?
H10 C9 H9 109.5 . . ?
H8 C9 H9 109.5 . . ?
C7 C10 H13 109.5 . . ?
C7 C10 H12 109.5 . . ?
H13 C10 H12 109.5 . . ?
C7 C10 H11 109.5 . . ?
H13 C10 H11 109.5 . . ?
H12 C10 H11 109.5 . . ?
C13 C11 C14 108.3(3) . . ?
C13 C11 C12 107.1(3) . . ?
C14 C11 C12 108.5(3) . . ?
C13 C11 P1 106.4(2) . . ?
C14 C11 P1 107.9(2) . . ?
C12 C11 P1 118.3(3) . . ?
C11 C12 H14 109.5 . . ?
C11 C12 H16 109.5 . . ?
H14 C12 H16 109.5 . . ?
C11 C12 H15 109.5 . . ?
H14 C12 H15 109.5 . . ?
H16 C12 H15 109.5 . . ?
C11 C13 H19 109.5 . . ?
C11 C13 H17 109.5 . . ?
H19 C13 H17 109.5 . . ?
C11 C13 H18 109.5 . . ?
H19 C13 H18 109.5 . . ?
H17 C13 H18 109.5 . . ?
C11 C14 H21 109.5 . . ?
C11 C14 H20 109.5 . . ?
H21 C14 H20 109.5 . . ?
C11 C14 H22 109.5 . . ?
H21 C14 H22 109.5 . . ?
H20 C14 H22 109.5 . . ?
C16 C15 C24 119.9(3) . . ?
C16 C15 C6 112.3(2) . . ?
C24 C15 C6 127.8(3) . . ?
C15 C16 C17 121.4(2) . . ?
C15 C16 C1 108.1(2) . . ?
C17 C16 C1 130.6(3) . . ?
C16 C17 C22 118.3(3) . . ?
C16 C17 C18 123.2(3) . . ?
C22 C17 C18 118.5(3) . . ?
C19 C18 C17 121.1(3) . . ?
C19 C18 H28 119.5 . . ?
C17 C18 H28 119.5 . . ?
C18 C19 C20 120.5(3) . . ?
C18 C19 H27 119.8 . . ?
C20 C19 H27 119.8 . . ?
C21 C20 C19 120.5(3) . . ?
C21 C20 H23 119.8 . . ?
C19 C20 H23 119.8 . . ?
C20 C21 C22 121.2(3) . . ?
C20 C21 H26 119.4 . . ?
C22 C21 H26 119.4 . . ?
C23 C22 C17 119.3(3) . . ?
C23 C22 C21 122.5(3) . . ?
C17 C22 C21 118.2(3) . . ?
C24 C23 C22 121.6(3) . . ?
C24 C23 H25 119.2 . . ?
C22 C23 H25 119.2 . . ?
C23 C24 C15 119.5(3) . . ?
C23 C24 H24 120.2 . . ?
C15 C24 H24 120.2 . . ?
C26 C25 C29 105.2(5) . . ?
C26 C25 Fe1 71.1(3) . . ?
C29 C25 Fe1 68.8(3) . . ?
C26 C25 H33 127.4 . . ?
C29 C25 H33 127.4 . . ?
Fe1 C25 H33 124.4 . . ?
C27 C26 C25 109.8(5) . . ?
C27 C26 Fe1 71.2(3) . . ?
C25 C26 Fe1 69.1(3) . . ?
C27 C26 H32 125.1 . . ?
C25 C26 H32 125.1 . . ?
Fe1 C26 H32 126.2 . . ?
C28 C27 C26 110.2(5) . . ?
C28 C27 Fe1 70.2(3) . . ?
C26 C27 Fe1 70.2(3) . . ?
C28 C27 H29 124.9 . . ?
C26 C27 H29 124.9 . . ?
Fe1 C27 H29 126.4 . . ?
C27 C28 C29 109.2(6) . . ?
C27 C28 Fe1 71.6(3) . . ?
C29 C28 Fe1 69.3(3) . . ?
C27 C28 H30 125.4 . . ?
C29 C28 H30 125.4 . . ?
Fe1 C28 H30 125.3 . . ?
C28 C29 C25 105.6(5) . . ?
C28 C29 Fe1 70.4(3) . . ?
C25 C29 Fe1 68.4(3) . . ?
C28 C29 H31 127.2 . . ?
C25 C29 H31 127.2 . . ?
Fe1 C29 H31 125.5 . . ?

loop_
_geom_bond_atom_site_label_1
_geom_bond_atom_site_label_2
_geom_bond_distance
_geom_bond_site_symmetry_2
_geom_bond_publ_flag
Fe1 C25 2.005(5) . ?
Fe1 C29 2.010(4) . ?
Fe1 C28 2.025(4) . ?
Fe1 C4 2.029(3) . ?
Fe1 C26 2.030(4) . ?
Fe1 C27 2.042(4) . ?
Fe1 C3 2.043(3) . ?
Fe1 C5 2.045(3) . ?
Fe1 C1 2.046(3) . ?
Fe1 C2 2.063(3) . ?
P1 C7 1.882(3) . ?
P1 C11 1.886(3) . ?
P1 C6 1.895(3) . ?
C1 C5 1.424(4) . ?
C1 C2 1.433(4) . ?
C1 C16 1.463(4) . ?
C2 C3 1.426(4) . ?
C2 C6 1.512(4) . ?
C3 C4 1.419(5) . ?
C3 H1 0.9300 . ?
C4 C5 1.413(5) . ?
C4 H3 0.9300 . ?
C5 H2 0.9300 . ?
C6 C15 1.527(4) . ?
C6 H4 0.9800 . ?
C7 C9 1.504(5) . ?
C7 C8 1.518(5) . ?
C7 C10 1.535(5) . ?
C8 H6 0.9600 . ?
C8 H7 0.9600 . ?
C8 H5 0.9600 . ?
C9 H10 0.9600 . ?
C9 H8 0.9600 . ?
C9 H9 0.9600 . ?
C10 H13 0.9600 . ?
C10 H12 0.9600 . ?
C10 H11 0.9600 . ?
C11 C13 1.521(5) . ?
C11 C14 1.527(5) . ?
C11 C12 1.532(5) . ?
C12 H14 0.9600 . ?
C12 H16 0.9600 . ?
C12 H15 0.9600 . ?
C13 H19 0.9600 . ?
C13 H17 0.9600 . ?
C13 H18 0.9600 . ?
C14 H21 0.9600 . ?
C14 H20 0.9600 . ?
C14 H22 0.9600 . ?
C15 C16 1.383(4) . ?
C15 C24 1.408(4) . ?
C16 C17 1.412(4) . ?
C17 C22 1.417(4) . ?
C17 C18 1.417(4) . ?
C18 C19 1.358(5) . ?
C18 H28 0.9300 . ?
C19 C20 1.390(5) . ?
C19 H27 0.9300 . ?
C20 C21 1.353(5) . ?
C20 H23 0.9300 . ?
C21 C22 1.422(4) . ?
C21 H26 0.9300 . ?
C22 C23 1.408(4) . ?
C23 C24 1.372(4) . ?
C23 H25 0.9300 . ?
C24 H24 0.9300 . ?
C25 C26 1.374(8) . ?
C25 C29 1.463(9) . ?
C25 H33 0.9300 . ?
C26 C27 1.347(7) . ?
C26 H32 0.9300 . ?
C27 C28 1.333(7) . ?
C27 H29 0.9300 . ?
C28 C29 1.390(8) . ?
C28 H30 0.9300 . ?
C29 H31 0.9300 . ?

loop_
_geom_torsion_atom_site_label_1
_geom_torsion_atom_site_label_2
_geom_torsion_atom_site_label_3
_geom_torsion_atom_site_label_4
_geom_torsion
_geom_torsion_site_symmetry_1
_geom_torsion_site_symmetry_2
_geom_torsion_site_symmetry_3
_geom_torsion_site_symmetry_4
_geom_torsion_publ_flag
C5 C1 C2 C3 0.8(3) . . . . ?
C16 C1 C2 C3 -179.4(2) . . . . ?
Fe1 C1 C2 C3 -58.3(2) . . . . ?
C5 C1 C2 C6 -177.3(2) . . . . ?
C16 C1 C2 C6 2.5(3) . . . . ?
Fe1 C1 C2 C6 123.6(2) . . . . ?
C5 C1 C2 Fe1 59.1(2) . . . . ?
C16 C1 C2 Fe1 -121.1(2) . . . . ?
C1 C2 C3 C4 -1.2(3) . . . . ?
C6 C2 C3 C4 175.8(4) . . . . ?
Fe1 C2 C3 C4 -59.6(2) . . . . ?
C1 C2 C3 Fe1 58.34(19) . . . . ?
C6 C2 C3 Fe1 -124.6(4) . . . . ?
C2 C3 C4 C5 1.2(4) . . . . ?
Fe1 C3 C4 C5 -59.2(2) . . . . ?
C2 C3 C4 Fe1 60.4(2) . . . . ?
C3 C4 C5 C1 -0.7(4) . . . . ?
Fe1 C4 C5 C1 -59.8(2) . . . . ?
C3 C4 C5 Fe1 59.1(2) . . . . ?
C2 C1 C5 C4 -0.1(4) . . . . ?
C16 C1 C5 C4 -179.8(4) . . . . ?
Fe1 C1 C5 C4 59.5(2) . . . . ?
C2 C1 C5 Fe1 -59.5(2) . . . . ?
C16 C1 C5 Fe1 120.8(4) . . . . ?
C3 C2 C6 C15 -179.1(4) . . . . ?
C1 C2 C6 C15 -2.1(3) . . . . ?
Fe1 C2 C6 C15 76.4(3) . . . . ?
C3 C2 C6 P1 -56.0(5) . . . . ?
C1 C2 C6 P1 121.0(2) . . . . ?
Fe1 C2 C6 P1 -160.48(15) . . . . ?
C7 P1 C6 C2 84.8(2) . . . . ?
C11 P1 C6 C2 -32.5(3) . . . . ?
C7 P1 C6 C15 -156.4(2) . . . . ?
C11 P1 C6 C15 86.3(2) . . . . ?
C11 P1 C7 C9 74.7(3) . . . . ?
C6 P1 C7 C9 -39.6(3) . . . . ?
C11 P1 C7 C8 -52.9(3) . . . . ?
C6 P1 C7 C8 -167.2(3) . . . . ?
C11 P1 C7 C10 -166.5(3) . . . . ?
C6 P1 C7 C10 79.2(3) . . . . ?
C7 P1 C11 C13 -161.9(3) . . . . ?
C6 P1 C11 C13 -50.7(3) . . . . ?
C7 P1 C11 C14 82.0(3) . . . . ?
C6 P1 C11 C14 -166.8(3) . . . . ?
C7 P1 C11 C12 -41.5(3) . . . . ?
C6 P1 C11 C12 69.7(3) . . . . ?
C2 C6 C15 C16 0.9(3) . . . . ?
P1 C6 C15 C16 -130.8(2) . . . . ?
C2 C6 C15 C24 -179.5(3) . . . . ?
P1 C6 C15 C24 48.8(3) . . . . ?
C24 C15 C16 C17 0.1(4) . . . . ?
C6 C15 C16 C17 179.7(2) . . . . ?
C24 C15 C16 C1 -179.1(2) . . . . ?
C6 C15 C16 C1 0.5(3) . . . . ?
C5 C1 C16 C15 177.8(4) . . . . ?
C2 C1 C16 C15 -1.9(3) . . . . ?
Fe1 C1 C16 C15 -80.1(3) . . . . ?
C5 C1 C16 C17 -1.2(6) . . . . ?
C2 C1 C16 C17 179.1(3) . . . . ?
Fe1 C1 C16 C17 100.8(3) . . . . ?
C15 C16 C17 C22 -1.4(4) . . . . ?
C1 C16 C17 C22 177.5(3) . . . . ?
C15 C16 C17 C18 178.0(3) . . . . ?
C1 C16 C17 C18 -3.0(5) . . . . ?
C16 C17 C18 C19 179.6(3) . . . . ?
C22 C17 C18 C19 -1.0(5) . . . . ?
C17 C18 C19 C20 -0.1(5) . . . . ?
C18 C19 C20 C21 0.7(6) . . . . ?
C19 C20 C21 C22 -0.1(5) . . . . ?
C16 C17 C22 C23 1.5(4) . . . . ?
C18 C17 C22 C23 -177.9(3) . . . . ?
C16 C17 C22 C21 -179.0(3) . . . . ?
C18 C17 C22 C21 1.5(4) . . . . ?
C20 C21 C22 C23 178.4(3) . . . . ?
C20 C21 C22 C17 -1.0(5) . . . . ?
C17 C22 C23 C24 -0.3(4) . . . . ?
C21 C22 C23 C24 -179.7(3) . . . . ?
C22 C23 C24 C15 -1.0(5) . . . . ?
C16 C15 C24 C23 1.1(4) . . . . ?
C6 C15 C24 C23 -178.4(3) . . . . ?
C29 C25 C26 C27 -1.0(5) . . . . ?
Fe1 C25 C26 C27 59.7(4) . . . . ?
C29 C25 C26 Fe1 -60.7(3) . . . . ?
C25 C26 C27 C28 0.4(6) . . . . ?
Fe1 C26 C27 C28 58.9(4) . . . . ?
C25 C26 C27 Fe1 -58.5(3) . . . . ?
C26 C27 C28 C29 0.4(6) . . . . ?
Fe1 C27 C28 C29 59.3(3) . . . . ?
C26 C27 C28 Fe1 -58.9(4) . . . . ?
C27 C28 C29 C25 -1.0(6) . . . . ?
Fe1 C28 C29 C25 59.7(3) . . . . ?
C27 C28 C29 Fe1 -60.7(4) . . . . ?
C26 C25 C29 C28 1.2(5) . . . . ?
Fe1 C25 C29 C28 -61.0(3) . . . . ?
C26 C25 C29 Fe1 62.2(3) . . . . ?
